data_4115458
loop_
_publ_author_name
'Carlo Lamberti'
'Silvia Bordiga'
'Adriano Zecchina'
'Gilberto Artioli'
'Gianluigi Marra'
'Guido Span\`o'

_publ_section_title
;
 Ti Location in the MFI Framework of Ti-Silicalite-1: A Neutron Powder
 Diffraction Study
;
_journal_name_full 'Journal of the American Chemical Society'
_journal_page_first 2204
_journal_page_last 2212
_journal_paper_doi 10.1021/ja003657t
_journal_volume 123
_journal_year 2001
_chemical_formula_sum 'O2 Si'
_space_group_IT_number 62
_symmetry_cell_setting orthorhombic
_symmetry_space_group_name_Hall '-P 2ac 2n'
_symmetry_space_group_name_H-M 'P n m a'
_cell_angle_alpha 90.0
_cell_angle_beta 90.0
_cell_angle_gamma 90.0
_cell_formula_units_Z 96
_cell_length_a 20.12825(31)
_cell_length_b 19.9449(4)
_cell_length_c 13.41945(26)
_cell_volume 5387.32(17)
_computing_structure_refinement GSAS
_pd_block_id 2000-10-09T13:43|PHASE_1||
_pd_calc_method 'Rietveld Refinement'
_pd_meas_number_of_points 5734
_pd_phase_name silicalite-ortho
_pd_proc_number_of_points 5734
_refine_ls_goodness_of_fit_all 1.57
_refine_ls_number_parameters 156
_refine_ls_number_restraints 48
_refine_ls_shift/esd_max .11
_refine_ls_shift/esd_mean .02
_reflns_limit_h_max 23
_reflns_limit_h_min 0
_reflns_limit_k_max 23
_reflns_limit_k_min 0
_reflns_limit_l_max 15
_reflns_limit_l_min 0
_cod_data_source_file ja003657t_3.cif
_cod_data_source_block B120
_cod_original_formula_sum 'Si O2'
_cod_database_code 4115458
_cod_database_fobs_code 4115458
_pd_instr_radiation_probe neutron

loop_
_symmetry_equiv_pos_as_xyz
+x,+y,+z
-x+1/2,+y+1/2,+z+1/2
+x,-y+1/2,+z
-x+1/2,-y,+z+1/2
-x,-y,-z
+x+1/2,-y+1/2,-z+1/2
-x,+y+1/2,-z
+x+1/2,+y,-z+1/2

loop_
_atom_site_label
_atom_site_fract_x
_atom_site_fract_y
_atom_site_fract_z
_atom_site_occupancy
_atom_site_thermal_displace_type
_atom_site_U_iso_or_equiv
_atom_site_symmetry_multiplicity
SI(1) .42487 .05593 -.33312 1.0 Uiso .02104 8
SI(2) .30898 .02905 -.18461 1.0 Uiso .02104 8
SI(3) .27792 .06208 .03382 1.0 Uiso .02104 8
SI(4) .11971 .06222 .02853 1.0 Uiso .02104 8
SI(5) .07227 .02885 -.1883 1.0 Uiso .02104 8
SI(6) .19074 .06153 -.32484 1.0 Uiso .02104 8
SI(7) .4241 -.17446 -.32316 1.0 Uiso .02104 8
SI(8) .31122 -.13018 -.18519 1.0 Uiso .02104 8
SI(9) .27442 -.17474 .03315 1.0 Uiso .02104 8
SI(10) .12185 -.17244 .0328 1.0 Uiso .02104 8
SI(11) .07212 -.12724 -.17828 1.0 Uiso .02104 8
SI(12) .18752 -.17262 -.31946 1.0 Uiso .02104 8
O(13) .37749 .04557 -.23908 1.0 Uiso .04208 8
O(14) .30784 .06187 -.07623 1.0 Uiso .04208 8
O(15) .19889 .06616 .02745 1.0 Uiso .04208 8
O(16) .10181 .05837 -.0871 1.0 Uiso .04208 8
O(17) .11825 .05119 -.27923 1.0 Uiso .04208 8
O(18) .24887 .06257 -.24401 1.0 Uiso .04208 8
O(19) .37912 -.16012 -.22753 1.0 Uiso .04208 8
O(20) .30509 -.15454 -.0723 1.0 Uiso .04208 8
O(21) .19846 -.15184 .03458 1.0 Uiso .04208 8
O(22) .08572 -.15927 -.07121 1.0 Uiso .04208 8
O(23) .11958 -.15636 -.26309 1.0 Uiso .04208 8
O(24) .25008 -.14848 -.25581 1.0 Uiso .04208 8
O(25) .31695 -.05048 -.1896 1.0 Uiso .04208 8
O(26) .08204 -.04861 -.16243 1.0 Uiso .04208 8
O(27) .41572 .12616 -.3883 1.0 Uiso .04208 8
O(28) .4123 .00165 -.41841 1.0 Uiso .04208 8
O(29) .39906 -.12981 -.41447 1.0 Uiso .04208 8
O(30) .19146 .13233 -.38004 1.0 Uiso .04208 8
O(31) .19963 .00152 -.40244 1.0 Uiso .04208 8
O(32) .19979 -.13246 -.42062 1.0 Uiso .04208 8
O(33) -.00257 .04888 -.21361 1.0 Uiso .04208 8
O(34) -.00103 -.15388 -.20137 1.0 Uiso .04208 8
O(35) .42198 -.25 -.36229 1.0 Uiso .04208 4
O(36) .19925 -.25 -.34399 1.0 Uiso .04208 4
O(37) .2862 -.25 .06932 1.0 Uiso .04208 4
O(38) .11685 -.25 .06111 1.0 Uiso .04208 4
SI(1) .42487 .05593 -.33312 .0 Uiso .02104 8
SI(2) .30898 .02905 -.18461 .0 Uiso .02104 8
SI(3) .27792 .06208 .03382 .0 Uiso .02104 8
SI(4) .11971 .06222 .02853 .0 Uiso .02104 8
SI(5) .07227 .02885 -.1883 .0 Uiso .02104 8
SI(6) .19074 .06153 -.32484 .0 Uiso .02104 8
SI(7) .4241 -.17446 -.32316 .0 Uiso .02104 8
SI(8) .31122 -.13018 -.18519 .0 Uiso .02104 8
SI(9) .27442 -.17474 .03315 .0 Uiso .02104 8
SI(10) .12185 -.17244 .0328 .0 Uiso .02104 8
SI(11) .07212 -.12724 -.17828 .0 Uiso .02104 8
SI(12) .18752 -.17262 -.31946 .0 Uiso .02104 8

loop_
_atom_type_symbol
_atom_type_number_in_cell
SI 96.0
O 192.0
